data_7109864
loop_
_publ_author_name
'Amer Baniodeh'
'Valeriu Mereacre'
'Nicola Magnani'
'Yanhua Lan'
'Juliusz A. Wolny'
'Volker Schunemann'
'Christopher E. Anson'
'Annie K. Powell'

_publ_section_title
;
 Para versus meta ligand substituents as a means of directing magnetic
 anisotropy in Fe2Dy2 coordination clusters
;
_journal_name_full Chem.Commun.
_journal_page_first 9666
_journal_paper_doi 10.1039/c3cc45695a
_journal_volume 49
_journal_year 2013
_chemical_formula_moiety 'C60 H52 Dy2 Fe2 N8 O20, 6(C2 H3 N)'
_chemical_formula_sum 'C72 H70 Dy2 Fe2 N14 O20'
_chemical_formula_weight 1888.12
_chemical_name_systematic
;
?
;
_space_group_IT_number 2
_symmetry_cell_setting triclinic
_symmetry_space_group_name_Hall '-P 1'
_symmetry_space_group_name_H-M 'P -1'
_atom_sites_solution_hydrogens geom
_atom_sites_solution_primary direct
_atom_sites_solution_secondary difmap
_audit_creation_method SHELXL-97
_cell_angle_alpha 70.567(4)
_cell_angle_beta 79.101(4)
_cell_angle_gamma 67.143(4)
_cell_formula_units_Z 1
_cell_length_a 11.9912(6)
_cell_length_b 12.8733(7)
_cell_length_c 14.5474(8)
_cell_measurement_reflns_used 68334
_cell_measurement_temperature 180(2)
_cell_measurement_theta_max 29.56
_cell_measurement_theta_min 1.49
_cell_volume 1946.78(19)
_computing_cell_refinement 'X-Area 1.38 (Stoe & Cie GmbH, 2006)'
_computing_data_collection 'WinXpose 1.6.8 (Stoe & Cie GmbH, 2004)'
_computing_data_reduction 'X-Area 1.38 (Stoe & Cie GmbH, 2006)'
_computing_molecular_graphics 'Diamond 2.1 (Crystal Impact, 1998)'
_computing_publication_material 'SHELXTL 6.14 (BrukerAXS Inc., 2003)'
_computing_structure_refinement 'SHELXTL 6.14 (BrukerAXS Inc., 2003)'
_computing_structure_solution 'SHELXTL 6.14 (BrukerAXS Inc., 2003)'
_diffrn_ambient_temperature 180(2)
_diffrn_detector_area_resol_mean 6.667
_diffrn_measured_fraction_theta_full 0.999
_diffrn_measured_fraction_theta_max 0.992
_diffrn_measurement_device_type 'Stoe IPDS II'
_diffrn_measurement_method 'area detector'
_diffrn_radiation_monochromator graphite
_diffrn_radiation_source 'fine-focus sealed tube'
_diffrn_radiation_type MoK\a
_diffrn_radiation_wavelength 0.71073
_diffrn_reflns_av_R_equivalents 0.0465
_diffrn_reflns_av_sigmaI/netI 0.0275
_diffrn_reflns_limit_h_max 16
_diffrn_reflns_limit_h_min -16
_diffrn_reflns_limit_k_max 17
_diffrn_reflns_limit_k_min -17
_diffrn_reflns_limit_l_max 19
_diffrn_reflns_limit_l_min -19
_diffrn_reflns_number 56533
_diffrn_reflns_theta_full 27.50
_diffrn_reflns_theta_max 29.21
_diffrn_reflns_theta_min 1.49
_exptl_absorpt_coefficient_mu 2.341
_exptl_absorpt_correction_T_max 0.585
_exptl_absorpt_correction_T_min 0.453
_exptl_absorpt_correction_type multi-scan
_exptl_absorpt_process_details
;
XPREP in SHELXTL 6.14 (BrukerAXS Inc., 2003)
;
_exptl_crystal_colour 'pale yellow'
_exptl_crystal_density_diffrn 1.611
_exptl_crystal_density_method 'not measured'
_exptl_crystal_description block
_exptl_crystal_F_000 944
_exptl_crystal_size_max 0.38
_exptl_crystal_size_mid 0.33
_exptl_crystal_size_min 0.27
_refine_diff_density_max 0.853
_refine_diff_density_min -1.083
_refine_diff_density_rms 0.082
_refine_ls_extinction_method none
_refine_ls_goodness_of_fit_ref 1.016
_refine_ls_hydrogen_treatment mixed
_refine_ls_matrix_type full
_refine_ls_number_parameters 505
_refine_ls_number_reflns 10469
_refine_ls_number_restraints 2
_refine_ls_restrained_S_all 1.017
_refine_ls_R_factor_all 0.0318
_refine_ls_R_factor_gt 0.0261
_refine_ls_shift/su_max 0.002
_refine_ls_shift/su_mean 0.000
_refine_ls_structure_factor_coef Fsqd
_refine_ls_weighting_details 'calc w=1/[\s^2^(Fo^2^)+(0.0354P)^2^+0.5276P] where P=(Fo^2^+2Fc^2^)/3'
_refine_ls_weighting_scheme calc
_refine_ls_wR_factor_gt 0.0579
_refine_ls_wR_factor_ref 0.0593
_reflns_number_gt 9443
_reflns_number_total 10469
_reflns_threshold_expression >2sigma(I)
_cod_data_source_file c3cc45695a.txt
_cod_data_source_block amcb16dyy
_cod_original_cell_volume 1946.78(18)
_cod_database_code 7109864

loop_
_symmetry_equiv_pos_as_xyz
'x, y, z'
'-x, -y, -z'

loop_
_atom_site_label
_atom_site_type_symbol
_atom_site_fract_x
_atom_site_fract_y
_atom_site_fract_z
_atom_site_U_iso_or_equiv
_atom_site_adp_type
_atom_site_occupancy
_atom_site_symmetry_multiplicity
_atom_site_calc_flag
_atom_site_refinement_flags
Dy1 Dy 0.278990(8) 0.425652(8) 0.535934(8) 0.02092(3) Uani 1 1 d .
Fe1 Fe 0.45040(3) 0.59272(3) 0.39865(2) 0.02139(6) Uani 1 1 d .
O1 O 0.39507(13) 0.53786(13) 0.54369(11) 0.0221(3) Uani 1 1 d D
H1 H 0.358(3) 0.584(2) 0.573(2) 0.027 Uiso 1 1 d D
N1 N 0.37831(17) 0.25864(16) 0.45071(15) 0.0268(4) Uani 1 1 d .
C1 C 0.4482(2) 0.2970(2) 0.35765(19) 0.0317(5) Uani 1 1 d .
H1B H 0.4428 0.2593 0.3102 0.038 Uiso 1 1 calc R
H1C H 0.5347 0.2701 0.3703 0.038 Uiso 1 1 calc R
C2 C 0.4017(2) 0.4297(2) 0.31336(17) 0.0287(4) Uani 1 1 d .
H2A H 0.4624 0.4532 0.2630 0.034 Uiso 1 1 calc R
H2B H 0.3257 0.4546 0.2816 0.034 Uiso 1 1 calc R
O2 O 0.37988(14) 0.48512(13) 0.38688(11) 0.0242(3) Uani 1 1 d .
C3 C 0.4600(2) 0.15899(19) 0.52164(19) 0.0302(5) Uani 1 1 d .
H3A H 0.5103 0.0971 0.4898 0.036 Uiso 1 1 calc R
H3B H 0.4109 0.1248 0.5773 0.036 Uiso 1 1 calc R
C4 C 0.5421(2) 0.1989(2) 0.5591(2) 0.0301(5) Uani 1 1 d .
H4A H 0.5810 0.1371 0.6173 0.036 Uiso 1 1 calc R
H4B H 0.6068 0.2117 0.5081 0.036 Uiso 1 1 calc R
O3 O 0.47379(13) 0.30433(13) 0.58388(12) 0.0239(3) Uani 1 1 d .
C5 C 0.2827(2) 0.2226(2) 0.43439(19) 0.0310(5) Uani 1 1 d .
H5A H 0.2494 0.1831 0.4981 0.037 Uiso 1 1 calc R
H5B H 0.3180 0.1657 0.3955 0.037 Uiso 1 1 calc R
C6 C 0.1817(2) 0.3277(2) 0.38122(19) 0.0323(5) Uani 1 1 d .
H6A H 0.2097 0.3580 0.3125 0.039 Uiso 1 1 calc R
H6B H 0.1114 0.3052 0.3816 0.039 Uiso 1 1 calc R
O4 O 0.14775(15) 0.41576(15) 0.43095(13) 0.0303(3) Uani 1 1 d D
H4 H 0.071(2) 0.459(3) 0.424(2) 0.036 Uiso 1 1 d D
O5 O 0.29000(14) 0.72233(14) 0.38046(12) 0.0272(3) Uani 1 1 d .
O6 O 0.15952(14) 0.63432(14) 0.47310(12) 0.0273(3) Uani 1 1 d .
C7 C 0.18607(19) 0.72232(19) 0.42141(16) 0.0245(4) Uani 1 1 d .
C8 C 0.08900(19) 0.84310(19) 0.40282(17) 0.0257(4) Uani 1 1 d .
C9 C 0.1198(2) 0.9409(2) 0.3520(2) 0.0434(7) Uani 1 1 d .
H9A H 0.2009 0.9313 0.3263 0.052 Uiso 1 1 calc R
C10 C 0.0333(2) 1.0528(2) 0.3382(3) 0.0475(7) Uani 1 1 d .
H10A H 0.0553 1.1199 0.3044 0.057 Uiso 1 1 calc R
C11 C -0.0852(2) 1.0662(2) 0.37397(19) 0.0307(5) Uani 1 1 d .
C12 C -0.1174(2) 0.9689(2) 0.4230(3) 0.0450(7) Uani 1 1 d .
H12A H -0.1991 0.9782 0.4468 0.054 Uiso 1 1 calc R
C13 C -0.0293(2) 0.8571(2) 0.4374(2) 0.0405(6) Uani 1 1 d .
H13A H -0.0510 0.7899 0.4713 0.049 Uiso 1 1 calc R
C14 C -0.1738(2) 1.1836(2) 0.3621(2) 0.0336(5) Uani 1 1 d .
N2 N -0.2430(2) 1.2766(2) 0.3545(2) 0.0409(5) Uani 1 1 d .
O7 O 0.52875(15) 0.61018(15) 0.26304(12) 0.0292(3) Uani 1 1 d .
O8 O 0.71675(14) 0.58388(15) 0.29283(12) 0.0296(3) Uani 1 1 d .
C15 C 0.6350(2) 0.6153(2) 0.23743(17) 0.0269(4) Uani 1 1 d .
C16 C 0.6592(2) 0.6678(2) 0.13007(17) 0.0294(5) Uani 1 1 d .
C17 C 0.5756(3) 0.6924(3) 0.0647(2) 0.0429(6) Uani 1 1 d .
H17A H 0.5046 0.6728 0.0875 0.051 Uiso 1 1 calc R
C18 C 0.5951(3) 0.7451(3) -0.0335(2) 0.0476(7) Uani 1 1 d .
H18A H 0.5390 0.7600 -0.0786 0.057 Uiso 1 1 calc R
C19 C 0.6975(3) 0.7761(2) -0.06553(19) 0.0372(5) Uani 1 1 d .
C20 C 0.7817(2) 0.7531(2) -0.00086(19) 0.0369(5) Uani 1 1 d .
H20A H 0.8514 0.7749 -0.0235 0.044 Uiso 1 1 calc R
C21 C 0.7625(2) 0.6978(2) 0.09701(18) 0.0336(5) Uani 1 1 d .
H21A H 0.8200 0.6802 0.1418 0.040 Uiso 1 1 calc R
C22 C 0.7172(3) 0.8325(3) -0.1682(2) 0.0425(6) Uani 1 1 d .
N3 N 0.7305(3) 0.8774(3) -0.24920(19) 0.0535(7) Uani 1 1 d .
O9 O 0.21543(14) 0.26408(14) 0.64287(13) 0.0304(3) Uani 1 1 d .
O10 O 0.07229(14) 0.43865(14) 0.62550(13) 0.0285(3) Uani 1 1 d .
C23 C 0.11010(19) 0.3272(2) 0.66408(17) 0.0260(4) Uani 1 1 d .
C24 C 0.0291(2) 0.2700(2) 0.73632(17) 0.0286(4) Uani 1 1 d .
C25 C -0.0927(2) 0.3333(2) 0.7529(2) 0.0376(6) Uani 1 1 d .
H25A H -0.1244 0.4153 0.7210 0.045 Uiso 1 1 calc R
C26 C -0.1686(3) 0.2779(3) 0.8156(2) 0.0457(7) Uani 1 1 d .
H26A H -0.2522 0.3213 0.8254 0.055 Uiso 1 1 calc R
C27 C -0.1219(3) 0.1592(3) 0.8636(2) 0.0417(6) Uani 1 1 d .
C28 C -0.0003(3) 0.0954(3) 0.8487(2) 0.0440(6) Uani 1 1 d .
H28A H 0.0316 0.0139 0.8819 0.053 Uiso 1 1 calc R
C29 C 0.0744(2) 0.1508(2) 0.7854(2) 0.0397(6) Uani 1 1 d .
H29A H 0.1578 0.1069 0.7754 0.048 Uiso 1 1 calc R
C30 C -0.2011(3) 0.1018(3) 0.9286(3) 0.0611(10) Uani 1 1 d .
N4 N -0.2657(3) 0.0583(3) 0.9787(3) 0.0946(15) Uani 1 1 d .
N31 N 0.6152(4) 0.0823(3) 0.2471(4) 0.0884(12) Uani 1 1 d .
C31 C 0.5974(4) 0.0171(3) 0.2216(3) 0.0644(10) Uani 1 1 d .
C32 C 0.5784(4) -0.0689(3) 0.1889(3) 0.0662(10) Uani 1 1 d .
H32A H 0.6192 -0.0688 0.1238 0.099 Uiso 1 1 calc R
H32B H 0.4913 -0.0491 0.1860 0.099 Uiso 1 1 calc R
H32C H 0.6119 -0.1472 0.2347 0.099 Uiso 1 1 calc R
N32 N 0.9320(5) 0.2076(5) 0.0971(4) 0.1126(17) Uani 1 1 d .
C33 C 0.8286(6) 0.2634(5) 0.0946(4) 0.0876(14) Uani 1 1 d .
C34 C 0.7019(5) 0.3332(6) 0.0936(6) 0.118(2) Uani 1 1 d .
H34A H 0.6542 0.2813 0.1161 0.176 Uiso 1 1 calc R
H34B H 0.6826 0.3830 0.0270 0.176 Uiso 1 1 calc R
H34C H 0.6823 0.3828 0.1371 0.176 Uiso 1 1 calc R
N33 N 1.1340(8) 0.5070(6) 0.0851(5) 0.156(3) Uani 1 1 d .
C35 C 1.0629(6) 0.4681(4) 0.1267(4) 0.0844(14) Uani 1 1 d .
C36 C 0.9760(4) 0.4178(4) 0.1802(4) 0.0804(13) Uani 1 1 d .
H36A H 1.0145 0.3319 0.2016 0.121 Uiso 1 1 calc R
H36B H 0.9102 0.4394 0.1388 0.121 Uiso 1 1 calc R
H36C H 0.9429 0.4470 0.2375 0.121 Uiso 1 1 calc R

loop_
_atom_site_aniso_label
_atom_site_aniso_U_11
_atom_site_aniso_U_22
_atom_site_aniso_U_33
_atom_site_aniso_U_23
_atom_site_aniso_U_13
_atom_site_aniso_U_12
Dy1 0.01434(5) 0.01813(5) 0.02943(5) -0.00653(3) -0.00028(3) -0.00561(3)
Fe1 0.01517(13) 0.01876(13) 0.02882(15) -0.00571(11) -0.00093(11) -0.00566(10)
O1 0.0166(6) 0.0183(7) 0.0288(7) -0.0082(6) 0.0009(5) -0.0033(5)
N1 0.0207(8) 0.0229(9) 0.0378(10) -0.0105(8) -0.0006(7) -0.0078(7)
C1 0.0270(11) 0.0288(11) 0.0415(13) -0.0168(10) 0.0067(9) -0.0105(9)
C2 0.0269(11) 0.0302(11) 0.0324(11) -0.0127(9) 0.0023(9) -0.0125(9)
O2 0.0211(7) 0.0245(7) 0.0303(8) -0.0110(6) 0.0015(6) -0.0102(6)
C3 0.0233(10) 0.0191(10) 0.0478(14) -0.0124(9) -0.0028(9) -0.0044(8)
C4 0.0199(10) 0.0214(10) 0.0486(14) -0.0130(10) -0.0021(9) -0.0044(8)
O3 0.0170(7) 0.0177(7) 0.0362(8) -0.0083(6) -0.0014(6) -0.0053(5)
C5 0.0260(11) 0.0265(11) 0.0450(13) -0.0134(10) -0.0030(9) -0.0110(9)
C6 0.0282(11) 0.0331(12) 0.0422(13) -0.0150(10) -0.0028(10) -0.0140(10)
O4 0.0193(7) 0.0296(8) 0.0422(9) -0.0136(7) -0.0050(6) -0.0046(6)
O5 0.0172(7) 0.0211(7) 0.0393(9) -0.0059(6) -0.0031(6) -0.0043(6)
O6 0.0207(7) 0.0213(7) 0.0377(9) -0.0062(6) -0.0015(6) -0.0073(6)
C7 0.0192(9) 0.0248(10) 0.0307(11) -0.0090(8) -0.0078(8) -0.0055(8)
C8 0.0197(9) 0.0210(10) 0.0346(11) -0.0072(8) -0.0039(8) -0.0050(8)
C9 0.0208(11) 0.0244(11) 0.0694(19) -0.0033(12) 0.0059(11) -0.0041(9)
C10 0.0260(12) 0.0232(12) 0.077(2) -0.0025(12) 0.0075(12) -0.0064(10)
C11 0.0228(10) 0.0237(10) 0.0403(13) -0.0090(9) -0.0004(9) -0.0034(8)
C12 0.0209(11) 0.0286(12) 0.073(2) -0.0105(13) 0.0089(12) -0.0053(9)
C13 0.0229(11) 0.0242(11) 0.0651(18) -0.0066(11) 0.0065(11) -0.0082(9)
C14 0.0247(11) 0.0278(11) 0.0442(14) -0.0109(10) 0.0043(10) -0.0072(9)
N2 0.0282(11) 0.0274(10) 0.0602(15) -0.0136(10) 0.0027(10) -0.0044(8)
O7 0.0239(8) 0.0337(9) 0.0305(8) -0.0074(7) 0.0011(6) -0.0136(7)
O8 0.0220(7) 0.0339(9) 0.0316(8) -0.0088(7) -0.0009(6) -0.0097(6)
C15 0.0247(10) 0.0256(10) 0.0297(11) -0.0085(9) 0.0005(8) -0.0089(8)
C16 0.0265(11) 0.0312(11) 0.0303(11) -0.0078(9) 0.0025(9) -0.0126(9)
C17 0.0364(14) 0.0603(18) 0.0343(13) -0.0034(12) -0.0022(10) -0.0282(13)
C18 0.0432(16) 0.070(2) 0.0326(13) -0.0027(13) -0.0054(11) -0.0319(15)
C19 0.0383(13) 0.0403(14) 0.0317(12) -0.0075(10) 0.0025(10) -0.0169(11)
C20 0.0352(13) 0.0415(14) 0.0352(13) -0.0097(11) 0.0063(10) -0.0198(11)
C21 0.0289(11) 0.0410(13) 0.0321(12) -0.0093(10) 0.0020(9) -0.0164(10)
C22 0.0419(15) 0.0509(16) 0.0370(14) -0.0088(12) 0.0007(11) -0.0232(13)
N3 0.0611(17) 0.0708(19) 0.0371(13) -0.0082(12) 0.0024(11) -0.0407(15)
O9 0.0209(7) 0.0248(8) 0.0428(9) -0.0081(7) 0.0014(6) -0.0080(6)
O10 0.0194(7) 0.0241(7) 0.0396(9) -0.0065(7) -0.0021(6) -0.0073(6)
C23 0.0194(9) 0.0260(10) 0.0336(11) -0.0070(9) -0.0012(8) -0.0106(8)
C24 0.0253(11) 0.0293(11) 0.0326(11) -0.0077(9) 0.0006(9) -0.0133(9)
C25 0.0287(12) 0.0321(12) 0.0436(14) -0.0066(11) 0.0060(10) -0.0093(10)
C26 0.0315(13) 0.0457(16) 0.0491(16) -0.0084(13) 0.0115(12) -0.0132(12)
C27 0.0383(14) 0.0437(15) 0.0422(14) -0.0066(12) 0.0074(11) -0.0226(12)
C28 0.0378(14) 0.0329(13) 0.0516(16) 0.0012(12) 0.0002(12) -0.0149(11)
C29 0.0271(12) 0.0337(13) 0.0497(15) -0.0028(11) 0.0009(11) -0.0110(10)
C30 0.0454(18) 0.0520(19) 0.067(2) 0.0024(16) 0.0135(16) -0.0222(15)
N4 0.064(2) 0.077(3) 0.108(3) 0.011(2) 0.027(2) -0.035(2)
N31 0.079(3) 0.060(2) 0.118(3) -0.046(2) 0.004(2) -0.0027(19)
C31 0.057(2) 0.0418(18) 0.069(2) -0.0166(17) 0.0070(17) 0.0045(15)
C32 0.064(2) 0.0493(19) 0.073(2) -0.0164(18) 0.0045(19) -0.0115(17)
N32 0.090(4) 0.096(4) 0.139(5) -0.021(3) -0.001(3) -0.032(3)
C33 0.102(4) 0.072(3) 0.092(4) -0.017(3) -0.003(3) -0.041(3)
C34 0.078(4) 0.110(5) 0.151(6) -0.028(4) 0.006(4) -0.034(4)
N33 0.230(8) 0.128(5) 0.139(5) -0.078(4) 0.077(5) -0.103(6)
C35 0.114(4) 0.059(3) 0.079(3) -0.037(2) 0.000(3) -0.018(3)
C36 0.076(3) 0.062(3) 0.096(3) -0.030(2) -0.022(3) -0.003(2)

loop_
_atom_type_symbol
_atom_type_description
_atom_type_scat_dispersion_real
_atom_type_scat_dispersion_imag
_atom_type_scat_source
C C 0.0033 0.0016 'International Tables Vol C Tables 4.2.6.8 and 6.1.1.4'
H H 0.0000 0.0000 'International Tables Vol C Tables 4.2.6.8 and 6.1.1.4'
N N 0.0061 0.0033 'International Tables Vol C Tables 4.2.6.8 and 6.1.1.4'
O O 0.0106 0.0060 'International Tables Vol C Tables 4.2.6.8 and 6.1.1.4'
Fe Fe 0.3463 0.8444 'International Tables Vol C Tables 4.2.6.8 and 6.1.1.4'
Dy Dy -0.1892 4.4098 'International Tables Vol C Tables 4.2.6.8 and 6.1.1.4'

loop_
_geom_angle_atom_site_label_1
_geom_angle_atom_site_label_2
_geom_angle_atom_site_label_3
_geom_angle
_geom_angle_site_symmetry_1
_geom_angle_site_symmetry_3
O2 Dy1 O3 83.79(5) . .
O2 Dy1 O1 68.06(5) . .
O3 Dy1 O1 68.53(5) . .
O2 Dy1 O9 143.13(5) . .
O3 Dy1 O9 85.73(5) . .
O1 Dy1 O9 138.35(6) . .
O2 Dy1 O6 76.23(5) . .
O3 Dy1 O6 140.00(5) . .
O1 Dy1 O6 71.92(5) . .
O9 Dy1 O6 129.83(5) . .
O2 Dy1 O4 82.11(6) . .
O3 Dy1 O4 131.90(5) . .
O1 Dy1 O4 142.48(6) . .
O9 Dy1 O4 78.97(6) . .
O6 Dy1 O4 79.46(6) . .
O2 Dy1 O8 137.43(5) . 2_666
O3 Dy1 O8 72.88(5) . 2_666
O1 Dy1 O8 70.37(5) . 2_666
O9 Dy1 O8 71.01(6) . 2_666
O6 Dy1 O8 99.35(6) . 2_666
O4 Dy1 O8 139.53(6) . 2_666
O2 Dy1 O10 144.97(5) . .
O3 Dy1 O10 130.80(5) . .
O1 Dy1 O10 124.26(5) . .
O9 Dy1 O10 52.39(5) . .
O6 Dy1 O10 77.75(5) . .
O4 Dy1 O10 70.36(6) . .
O8 Dy1 O10 69.92(5) 2_666 .
O2 Dy1 N1 67.74(6) . .
O3 Dy1 N1 67.21(6) . .
O1 Dy1 N1 119.24(5) . .
O9 Dy1 N1 75.59(6) . .
O6 Dy1 N1 131.60(6) . .
O4 Dy1 N1 64.87(6) . .
O8 Dy1 N1 129.04(6) 2_666 .
O10 Dy1 N1 115.98(5) . .
O2 Fe1 O3 177.15(7) . 2_666
O2 Fe1 O5 90.32(7) . .
O3 Fe1 O5 91.74(6) 2_666 .
O2 Fe1 O7 92.45(7) . .
O3 Fe1 O7 89.00(7) 2_666 .
O5 Fe1 O7 103.28(7) . .
O2 Fe1 O1 94.49(6) . 2_666
O3 Fe1 O1 83.02(6) 2_666 2_666
O5 Fe1 O1 164.09(7) . 2_666
O7 Fe1 O1 91.68(7) . 2_666
O2 Fe1 O1 82.55(6) . .
O3 Fe1 O1 95.54(6) 2_666 .
O5 Fe1 O1 88.09(6) . .
O7 Fe1 O1 167.65(7) . .
O1 Fe1 O1 77.53(6) 2_666 .
Fe1 O1 Fe1 102.47(6) 2_666 .
Fe1 O1 Dy1 101.46(6) 2_666 .
Fe1 O1 Dy1 100.86(6) . .
Fe1 O1 H1 117(2) 2_666 .
Fe1 O1 H1 120(2) . .
Dy1 O1 H1 112(2) . .
C5 N1 C3 108.79(18) . .
C5 N1 C1 111.68(19) . .
C3 N1 C1 110.64(18) . .
C5 N1 Dy1 108.88(13) . .
C3 N1 Dy1 105.43(14) . .
C1 N1 Dy1 111.20(13) . .
N1 C1 C2 112.38(18) . .
N1 C1 H1B 109.1 . .
C2 C1 H1B 109.1 . .
N1 C1 H1C 109.1 . .
C2 C1 H1C 109.1 . .
H1B C1 H1C 107.9 . .
O2 C2 C1 109.74(19) . .
O2 C2 H2A 109.7 . .
C1 C2 H2A 109.7 . .
O2 C2 H2B 109.7 . .
C1 C2 H2B 109.7 . .
H2A C2 H2B 108.2 . .
C2 O2 Fe1 129.49(13) . .
C2 O2 Dy1 121.87(13) . .
Fe1 O2 Dy1 107.44(7) . .
N1 C3 C4 111.04(18) . .
N1 C3 H3A 109.4 . .
C4 C3 H3A 109.4 . .
N1 C3 H3B 109.4 . .
C4 C3 H3B 109.4 . .
H3A C3 H3B 108.0 . .
O3 C4 C3 109.99(18) . .
O3 C4 H4A 109.7 . .
C3 C4 H4A 109.7 . .
O3 C4 H4B 109.7 . .
C3 C4 H4B 109.7 . .
H4A C4 H4B 108.2 . .
C4 O3 Fe1 122.56(13) . 2_666
C4 O3 Dy1 124.70(13) . .
Fe1 O3 Dy1 106.27(6) 2_666 .
N1 C5 C6 110.92(19) . .
N1 C5 H5A 109.5 . .
C6 C5 H5A 109.5 . .
N1 C5 H5B 109.5 . .
C6 C5 H5B 109.5 . .
H5A C5 H5B 108.0 . .
O4 C6 C5 107.41(19) . .
O4 C6 H6A 110.2 . .
C5 C6 H6A 110.2 . .
O4 C6 H6B 110.2 . .
C5 C6 H6B 110.2 . .
H6A C6 H6B 108.5 . .
C6 O4 Dy1 124.43(14) . .
C6 O4 H4 109(2) . .
Dy1 O4 H4 126(2) . .
C7 O5 Fe1 129.31(15) . .
C7 O6 Dy1 133.44(14) . .
O6 C7 O5 126.7(2) . .
O6 C7 C8 119.50(19) . .
O5 C7 C8 113.82(19) . .
C13 C8 C9 119.6(2) . .
C13 C8 C7 120.8(2) . .
C9 C8 C7 119.6(2) . .
C8 C9 C10 120.6(2) . .
C8 C9 H9A 119.7 . .
C10 C9 H9A 119.7 . .
C11 C10 C9 119.5(2) . .
C11 C10 H10A 120.2 . .
C9 C10 H10A 120.2 . .
C12 C11 C10 120.3(2) . .
C12 C11 C14 120.6(2) . .
C10 C11 C14 119.0(2) . .
C11 C12 C13 119.5(2) . .
C11 C12 H12A 120.3 . .
C13 C12 H12A 120.3 . .
C8 C13 C12 120.5(2) . .
C8 C13 H13A 119.7 . .
C12 C13 H13A 119.7 . .
N2 C14 C11 178.5(3) . .
C15 O7 Fe1 125.10(15) . .
C15 O8 Dy1 134.67(15) . 2_666
O8 C15 O7 126.2(2) . .
O8 C15 C16 118.4(2) . .
O7 C15 C16 115.3(2) . .
C17 C16 C21 120.0(2) . .
C17 C16 C15 120.1(2) . .
C21 C16 C15 119.8(2) . .
C18 C17 C16 120.3(2) . .
C18 C17 H17A 119.9 . .
C16 C17 H17A 119.9 . .
C17 C18 C19 119.3(3) . .
C17 C18 H18A 120.3 . .
C19 C18 H18A 120.3 . .
C18 C19 C20 121.2(2) . .
C18 C19 C22 119.3(3) . .
C20 C19 C22 119.6(2) . .
C21 C20 C19 119.0(2) . .
C21 C20 H20A 120.5 . .
C19 C20 H20A 120.5 . .
C20 C21 C16 120.3(2) . .
C20 C21 H21A 119.9 . .
C16 C21 H21A 119.9 . .
N3 C22 C19 178.7(3) . .
C23 O9 Dy1 96.07(13) . .
C23 O10 Dy1 90.64(13) . .
O9 C23 O10 120.8(2) . .
O9 C23 C24 118.9(2) . .
O10 C23 C24 120.3(2) . .
C25 C24 C29 118.8(2) . .
C25 C24 C23 121.1(2) . .
C29 C24 C23 120.0(2) . .
C24 C25 C26 120.6(2) . .
C24 C25 H25A 119.7 . .
C26 C25 H25A 119.7 . .
C27 C26 C25 119.7(3) . .
C27 C26 H26A 120.2 . .
C25 C26 H26A 120.2 . .
C26 C27 C28 120.3(2) . .
C26 C27 C30 119.5(3) . .
C28 C27 C30 120.2(3) . .
C29 C28 C27 119.8(3) . .
C29 C28 H28A 120.1 . .
C27 C28 H28A 120.1 . .
C28 C29 C24 120.8(2) . .
C28 C29 H29A 119.6 . .
C24 C29 H29A 119.6 . .
N4 C30 C27 178.5(5) . .
N31 C31 C32 178.3(4) . .
C31 C32 H32A 109.5 . .
C31 C32 H32B 109.5 . .
H32A C32 H32B 109.5 . .
C31 C32 H32C 109.5 . .
H32A C32 H32C 109.5 . .
H32B C32 H32C 109.5 . .
N32 C33 C34 178.4(7) . .
C33 C34 H34A 109.5 . .
C33 C34 H34B 109.5 . .
H34A C34 H34B 109.5 . .
C33 C34 H34C 109.5 . .
H34A C34 H34C 109.5 . .
H34B C34 H34C 109.5 . .
N33 C35 C36 178.7(8) . .
C35 C36 H36A 109.5 . .
C35 C36 H36B 109.5 . .
H36A C36 H36B 109.5 . .
C35 C36 H36C 109.5 . .
H36A C36 H36C 109.5 . .
H36B C36 H36C 109.5 . .

loop_
_geom_bond_atom_site_label_1
_geom_bond_atom_site_label_2
_geom_bond_distance
_geom_bond_site_symmetry_2
Dy1 O2 2.3183(15) .
Dy1 O3 2.3322(15) .
Dy1 O1 2.4014(15) .
Dy1 O9 2.4407(16) .
Dy1 O6 2.4445(16) .
Dy1 O4 2.4534(17) .
Dy1 O8 2.4622(17) 2_666
Dy1 O10 2.5438(16) .
Dy1 N1 2.6084(19) .
Dy1 Fe1 3.4442(4) .
Dy1 Fe1 3.4516(3) 2_666
Fe1 O2 1.9455(15) .
Fe1 O3 1.9735(15) 2_666
Fe1 O5 1.9897(15) .
Fe1 O7 1.9982(16) .
Fe1 O1 2.0477(15) 2_666
Fe1 O1 2.0576(16) .
Fe1 Dy1 3.4516(3) 2_666
O1 Fe1 2.0477(15) 2_666
O1 H1 0.79(2) .
N1 C5 1.475(3) .
N1 C3 1.482(3) .
N1 C1 1.492(3) .
C1 C2 1.519(3) .
C1 H1B 0.9900 .
C1 H1C 0.9900 .
C2 O2 1.407(3) .
C2 H2A 0.9900 .
C2 H2B 0.9900 .
C3 C4 1.521(3) .
C3 H3A 0.9900 .
C3 H3B 0.9900 .
C4 O3 1.411(3) .
C4 H4A 0.9900 .
C4 H4B 0.9900 .
O3 Fe1 1.9736(15) 2_666
C5 C6 1.510(3) .
C5 H5A 0.9900 .
C5 H5B 0.9900 .
C6 O4 1.432(3) .
C6 H6A 0.9900 .
C6 H6B 0.9900 .
O4 H4 0.88(3) .
O5 C7 1.276(3) .
O6 C7 1.254(3) .
C7 C8 1.510(3) .
C8 C13 1.374(3) .
C8 C9 1.380(3) .
C9 C10 1.384(3) .
C9 H9A 0.9500 .
C10 C11 1.382(3) .
C10 H10A 0.9500 .
C11 C12 1.380(4) .
C11 C14 1.446(3) .
C12 C13 1.391(3) .
C12 H12A 0.9500 .
C13 H13A 0.9500 .
C14 N2 1.144(3) .
O7 C15 1.279(3) .
O8 C15 1.244(3) .
O8 Dy1 2.4622(17) 2_666
C15 C16 1.503(3) .
C16 C17 1.387(4) .
C16 C21 1.392(3) .
C17 C18 1.381(4) .
C17 H17A 0.9500 .
C18 C19 1.387(4) .
C18 H18A 0.9500 .
C19 C20 1.391(4) .
C19 C22 1.447(4) .
C20 C21 1.384(3) .
C20 H20A 0.9500 .
C21 H21A 0.9500 .
C22 N3 1.137(4) .
O9 C23 1.254(3) .
O10 C23 1.278(3) .
C23 C24 1.498(3) .
C24 C25 1.388(3) .
C24 C29 1.389(4) .
C25 C26 1.388(4) .
C25 H25A 0.9500 .
C26 C27 1.382(4) .
C26 H26A 0.9500 .
C27 C28 1.384(4) .
C27 C30 1.443(4) .
C28 C29 1.380(4) .
C28 H28A 0.9500 .
C29 H29A 0.9500 .
C30 N4 1.139(4) .
N31 C31 1.124(6) .
C31 C32 1.447(6) .
C32 H32A 0.9800 .
C32 H32B 0.9800 .
C32 H32C 0.9800 .
N32 C33 1.167(7) .
C33 C34 1.433(8) .
C34 H34A 0.9800 .
C34 H34B 0.9800 .
C34 H34C 0.9800 .
N33 C35 1.132(8) .
C35 C36 1.412(8) .
C36 H36A 0.9800 .
C36 H36B 0.9800 .
C36 H36C 0.9800 .

loop_
_geom_hbond_atom_site_label_D
_geom_hbond_atom_site_label_H
_geom_hbond_atom_site_label_A
_geom_hbond_distance_DH
_geom_hbond_distance_HA
_geom_hbond_distance_DA
_geom_hbond_angle_DHA
_geom_hbond_site_symmetry_A
O1 H1 N2 0.79(2) 2.24(2) 3.029(3) 175(3) 2_576
O4 H4 O10 0.88(3) 1.81(3) 2.665(2) 164(3) 2_566
